data_7243943
loop_
_publ_author_name
'Ito, Sho'
'White, Fraser J.'
'Okunishi, Eiji'
'Aoyama, Yoshitaka'
'Yamano, Akihito'
'Sato, Hiroyasu'
'Ferrara, Joseph D.'
'Jasnowski, Micha\/l'
'Meyer, Mathias'

_publ_section_title
;
 Structure determination of small molecule compounds by an electron
 diffractometer for 3D ED/MicroED
;
_journal_issue 48
_journal_name_full CrystEngComm
_journal_page_first 8622
_journal_page_last 8630
_journal_paper_doi 10.1039/D1CE01172C
_journal_volume 23
_journal_year 2021
_chemical_formula_moiety 'C24 H18'
_chemical_formula_sum 'C24 H18'
_chemical_formula_weight 306.38
_chemical_name_systematic 1,3,5-triphenylbenzene
_space_group_crystal_system orthorhombic
_space_group_IT_number 33
_space_group_name_Hall 'P 2c -2n'
_space_group_name_H-M_alt 'P n a 21'
_atom_sites_solution_hydrogens geom
_atom_sites_solution_primary dual
_audit_creation_date 2021-07-13
_audit_creation_method
;
Olex2 1.3
(compiled 2020.11.12 svn.r5f609507 for OlexSys, GUI svn.r6272)
;
_audit_update_record
;
2021-08-31 deposited with the CCDC.	2021-10-26 downloaded from the CCDC.
;
_cell_angle_alpha 90
_cell_angle_beta 90
_cell_angle_gamma 90
_cell_formula_units_Z 4
_cell_length_a 7.8(5)
_cell_length_b 20.2(2)
_cell_length_c 11.5(2)
_cell_measurement_reflns_used 486
_cell_measurement_temperature 293
_cell_measurement_theta_max 0.8780
_cell_measurement_theta_min 0.1170
_cell_volume 1812(12)
_computing_cell_refinement 'CrysAlisPro 1.171.42.18a (Rigaku OD, 2021)'
_computing_data_collection 'CrysAlisPro 1.171.42.18a (Rigaku OD, 2021)'
_computing_data_reduction 'CrysAlisPro 1.171.42.18a (Rigaku OD, 2021)'
_computing_molecular_graphics 'Olex2 1.3 (Dolomanov et al., 2009)'
_computing_publication_material 'Olex2 1.3 (Dolomanov et al., 2009)'
_computing_structure_refinement 'SHELXL 2018/3 (Sheldrick, 2015)'
_computing_structure_solution 'SHELXD  (Sheldrick, 2008)'
_diffrn_ambient_temperature 293
_diffrn_detector 'Rigaku HyPix-ED area detector'
_diffrn_detector_area_resol_mean 10.0
_diffrn_detector_type 'HPC area detector'
_diffrn_measured_fraction_theta_full 0.803
_diffrn_measured_fraction_theta_max 0.803
_diffrn_measurement_details
;
List of Runs (angles in degrees, time in seconds):

  # Type    Start    End  Width  t~exp~   \w     \q     \k     \f   Frames
#--------------------------------------------------------------------------
  1  \w    -50.00  35.00   1.00   10.00    --    0.00   0.00   0.00   85
;
_diffrn_measurement_device 'Electron diffractometer'
_diffrn_measurement_device_type Rigaku_Synergy-ED
_diffrn_measurement_method 'continuous rotation'
_diffrn_orient_matrix_type 'CrysAlisPro convention (1999,Acta A55,543-557)'
_diffrn_orient_matrix_UB_11 -0.0031402000
_diffrn_orient_matrix_UB_12 0.0000081000
_diffrn_orient_matrix_UB_13 -0.0005046000
_diffrn_orient_matrix_UB_21 -0.0004457000
_diffrn_orient_matrix_UB_22 0.0009689000
_diffrn_orient_matrix_UB_23 0.0013202000
_diffrn_orient_matrix_UB_31 0.0005851000
_diffrn_orient_matrix_UB_32 0.0007715000
_diffrn_orient_matrix_UB_33 -0.0016506000
_diffrn_radiation_probe electron
_diffrn_radiation_type '200 keV electrons'
_diffrn_radiation_wavelength 0.0251
_diffrn_reflns_av_R_equivalents 0.1965
_diffrn_reflns_av_unetI/netI 0.1603
_diffrn_reflns_Laue_measured_fraction_full 0.803
_diffrn_reflns_Laue_measured_fraction_max 0.803
_diffrn_reflns_limit_h_max 6
_diffrn_reflns_limit_h_min -6
_diffrn_reflns_limit_k_max 20
_diffrn_reflns_limit_k_min -20
_diffrn_reflns_limit_l_max 11
_diffrn_reflns_limit_l_min -11
_diffrn_reflns_number 3064
_diffrn_reflns_point_group_measured_fraction_full 0.810
_diffrn_reflns_point_group_measured_fraction_max 0.810
_diffrn_reflns_theta_full 0.719
_diffrn_reflns_theta_max 0.719
_diffrn_reflns_theta_min 0.117
_diffrn_source 'thermionic-emission electron gun'
_diffrn_source_type LaB6
_exptl_absorpt_coefficient_mu 0.000
_exptl_absorpt_correction_T_max 1.00000
_exptl_absorpt_correction_T_min 0.58108
_exptl_absorpt_correction_type multi-scan
_exptl_absorpt_process_details
;
CrysAlisPro 1.171.42.18a (Rigaku Oxford Diffraction, 2021)
Empirical absorption correction using spherical harmonics,
implemented in SCALE3 ABSPACK scaling algorithm.
;
_exptl_crystal_colour colourless
_exptl_crystal_colour_primary colourless
_exptl_crystal_density_diffrn 1.120
_exptl_crystal_description block
_exptl_crystal_F_000 279
_exptl_crystal_size_max 0.0004
_exptl_crystal_size_mid 0.0002
_exptl_crystal_size_min 0.0002
_refine_diff_density_max 0.084
_refine_diff_density_min -0.108
_refine_diff_density_rms 0.025
_refine_ls_abs_structure_details
;
 All f" are zero, so absolute structure could not be determined
;
_refine_ls_extinction_coef 520(79)
_refine_ls_extinction_expression Fc^*^=kFc[1+0.001xFc^2^\l^3^/sin(2\q)]^-1/4^
_refine_ls_extinction_method 'SHELXL-2018/3 (Sheldrick 2018)'
_refine_ls_goodness_of_fit_ref 1.031
_refine_ls_hydrogen_treatment constr
_refine_ls_matrix_type full
_refine_ls_number_parameters 218
_refine_ls_number_reflns 1543
_refine_ls_number_restraints 289
_refine_ls_restrained_S_all 0.958
_refine_ls_R_factor_all 0.1722
_refine_ls_R_factor_gt 0.1067
_refine_ls_shift/su_max 0.000
_refine_ls_shift/su_mean 0.000
_refine_ls_structure_factor_coef Fsqd
_refine_ls_weighting_details 'w=1/[\s^2^(Fo^2^)+(0.1721P)^2^] where P=(Fo^2^+2Fc^2^)/3'
_refine_ls_weighting_scheme calc
_refine_ls_wR_factor_gt 0.2658
_refine_ls_wR_factor_ref 0.3098
_reflns_Friedel_coverage 0.898
_reflns_Friedel_fraction_full 0.819
_reflns_Friedel_fraction_max 0.819
_reflns_number_gt 837
_reflns_number_total 1543
_reflns_threshold_expression 'I > 2\s(I)'
_cod_data_source_file d1ce01172c1.cif
_cod_data_source_block exp_502
_cod_depositor_comments 'Adding full bibliography for 7243939--7243951.cif.'
_cod_original_cell_volume 1822(113)
_cod_database_code 7243943
_shelx_shelxl_version_number 2018/3
_chemical_oxdiff_formula 'C24 H18'
_chemical_oxdiff_usercomment SA3
_shelx_space_group_comment
;
The symmetry employed for this shelxl refinement is uniquely defined
by the following loop, which should always be used as a source of
symmetry information in preference to the above space-group names.
They are only intended as comments.
;
_reflns_odcompleteness_completeness 80.90
_reflns_odcompleteness_iscentric 1
_reflns_odcompleteness_theta 0.72
_olex2_refinement_description
;
1. Fixed Uiso
 At 1.2 times of:
  All C(H) groups
2. Uiso/Uaniso restraints and constraints
C011 \\sim C012 \\sim C014 \\sim C017 \\sim C021 \\sim C023: within 2A with
sigma of 0.04 and sigma for terminal atoms of 0.08 within 2A
C003 \\sim C008 \\sim C019 \\sim C020 \\sim C022 \\sim C025: within 2A with
sigma of 0.04 and sigma for terminal atoms of 0.08 within 2A
C009 \\sim C010 \\sim C013 \\sim C015 \\sim C016 \\sim C018: within 2A with
sigma of 0.04 and sigma for terminal atoms of 0.08 within 2A
C005 \\sim C002 \\sim C007 \\sim C001 \\sim C006 \\sim C004: within 2A with
sigma of 0.01 and sigma for terminal atoms of 0.02 within 2A
3. Rigid body (RIGU) restrains
 C017, C012, C023, C011, C021, C014
 with sigma for 1-2 distances of 0.004 and sigma for 1-3 distances of 0.004
 C009, C010, C013, C015, C016, C018
 with sigma for 1-2 distances of 0.004 and sigma for 1-3 distances of 0.004
 C005, C002, C007, C001, C006, C004
 with sigma for 1-2 distances of 0.002 and sigma for 1-3 distances of 0.002
 C025, C008, C003, C019, C020, C022
 with sigma for 1-2 distances of 0.002 and sigma for 1-3 distances of 0.002
4.a Aromatic/amide H refined with riding coordinates:
 C003(H003), C005(H005), C006(H006), C007(H007), C009(H009), C011(H011),
 C012(H012), C013(H013), C014(H014), C015(H015), C016(H016), C018(H018),
 C019(H019), C020(H020), C021(H021), C022(H022), C023(H023), C025(H025)
;
_olex2_submission_special_instructions 'No special instructions were received'
_oxdiff_exptl_absorpt_empirical_details
;
Empirical correction (ABSPACK) includes:
- Absorption correction using spherical harmonics
- Frame scaling
;
_oxdiff_exptl_absorpt_empirical_full_max 1.556
_oxdiff_exptl_absorpt_empirical_full_min 0.814

loop_
_space_group_symop_operation_xyz
'x, y, z'
'-x, -y, z+1/2'
'-x+1/2, y+1/2, z+1/2'
'x+1/2, -y+1/2, z'

loop_
_atom_site_label
_atom_site_type_symbol
_atom_site_fract_x
_atom_site_fract_y
_atom_site_fract_z
_atom_site_U_iso_or_equiv
_atom_site_adp_type
_atom_site_occupancy
_atom_site_site_symmetry_order
_atom_site_calc_flag
_atom_site_refinement_flags_posn
_atom_site_refinement_flags_adp
_atom_site_refinement_flags_occupancy
_atom_site_disorder_assembly
_atom_site_disorder_group
C001 C 0.216(3) 0.1076(8) -0.0057(15) 0.023(4) Uani 1 1 d . U . . .
C002 C 0.284(3) 0.1716(8) 0.1775(15) 0.022(4) Uani 1 1 d . U . . .
C003 C 0.241(3) 0.0353(9) -0.1863(16) 0.042(7) Uani 1 1 d . U . . .
H003 H 0.299933 0.068015 -0.226665 0.050 Uiso 1 1 calc R U . . .
C004 C 0.241(3) 0.2322(9) -0.0064(15) 0.026(4) Uani 1 1 d . U . . .
C005 C 0.279(3) 0.2303(8) 0.1138(14) 0.017(4) Uani 1 1 d . U . . .
H005 H 0.300589 0.269837 0.151897 0.020 Uiso 1 1 calc R U . . .
C006 C 0.219(3) 0.1704(8) -0.0646(16) 0.026(4) Uani 1 1 d . U . . .
H006 H 0.204806 0.170800 -0.144535 0.031 Uiso 1 1 calc R U . . .
C007 C 0.247(3) 0.1085(8) 0.1166(14) 0.019(4) Uani 1 1 d . U . . .
H007 H 0.242585 0.069260 0.158385 0.023 Uiso 1 1 calc R U . . .
C008 C 0.187(3) 0.0460(8) -0.0659(16) 0.028(5) Uani 1 1 d . U . . .
C009 C 0.253(3) 0.4168(10) -0.2002(19) 0.049(7) Uani 1 1 d . U . . .
H009 H 0.255740 0.456585 -0.240375 0.059 Uiso 1 1 calc R U . . .
C010 C 0.250(3) 0.2958(8) -0.0760(15) 0.026(6) Uani 1 1 d . U . . .
C011 C 0.389(4) 0.1692(9) 0.5506(16) 0.043(7) Uani 1 1 d . U . . .
H011 H 0.418500 0.170302 0.628632 0.052 Uiso 1 1 calc R U . . .
C012 C 0.247(3) 0.2181(8) 0.3842(14) 0.034(7) Uani 1 1 d . U . . .
H012 H 0.180832 0.251342 0.351458 0.041 Uiso 1 1 calc R U . . .
C013 C 0.184(4) 0.4156(9) -0.0853(19) 0.056(8) Uani 1 1 d . U . . .
H013 H 0.144430 0.454203 -0.050650 0.068 Uiso 1 1 calc R U . . .
C014 C 0.421(4) 0.1185(8) 0.3568(16) 0.031(6) Uani 1 1 d . U . . .
H014 H 0.466106 0.085917 0.309141 0.038 Uiso 1 1 calc R U . . .
C015 C 0.178(4) 0.3560(9) -0.0268(18) 0.047(8) Uani 1 1 d . U . . .
H015 H 0.125823 0.354336 0.045656 0.056 Uiso 1 1 calc R U . . .
C016 C 0.322(4) 0.2996(9) -0.1873(16) 0.055(8) Uani 1 1 d . U . . .
H016 H 0.372951 0.262207 -0.218558 0.066 Uiso 1 1 calc R U . . .
C017 C 0.316(3) 0.1685(9) 0.3103(16) 0.029(6) Uani 1 1 d . U . . .
C018 C 0.318(4) 0.3592(9) -0.254(2) 0.058(8) Uani 1 1 d . U . . .
H018 H 0.357370 0.360057 -0.330576 0.069 Uiso 1 1 calc R U . . .
C019 C 0.202(4) -0.0266(9) -0.240(2) 0.053(7) Uani 1 1 d . U . . .
H019 H 0.243812 -0.033840 -0.314295 0.064 Uiso 1 1 calc R U . . .
C020 C 0.110(4) -0.0751(10) -0.190(2) 0.049(6) Uani 1 1 d . U . . .
H020 H 0.085916 -0.113778 -0.230664 0.059 Uiso 1 1 calc R U . . .
C021 C 0.456(4) 0.1185(10) 0.4773(17) 0.058(8) Uani 1 1 d . U . . .
H021 H 0.524087 0.085190 0.508883 0.070 Uiso 1 1 calc R U . . .
C022 C 0.052(4) -0.0664(9) -0.078(2) 0.055(7) Uani 1 1 d . U . . .
H022 H -0.010106 -0.100196 -0.042878 0.066 Uiso 1 1 calc R U . . .
C023 C 0.275(4) 0.2191(10) 0.5028(14) 0.041(7) Uani 1 1 d . U . . .
H023 H 0.222536 0.250463 0.549855 0.049 Uiso 1 1 calc R U . . .
C025 C 0.083(3) -0.0079(8) -0.0161(18) 0.031(6) Uani 1 1 d . U . . .
H025 H 0.037595 -0.003077 0.057853 0.037 Uiso 1 1 calc R U . . .

loop_
_atom_site_aniso_label
_atom_site_aniso_U_11
_atom_site_aniso_U_22
_atom_site_aniso_U_33
_atom_site_aniso_U_23
_atom_site_aniso_U_13
_atom_site_aniso_U_12
C001 0.029(12) 0.018(6) 0.022(6) 0.004(6) -0.009(7) -0.001(7)
C002 0.024(12) 0.017(5) 0.026(7) -0.001(5) -0.002(7) 0.003(7)
C003 0.06(2) 0.032(8) 0.035(9) -0.010(8) 0.014(10) 0.004(9)
C004 0.028(13) 0.021(6) 0.030(6) 0.002(6) -0.004(7) -0.004(7)
C005 0.014(12) 0.010(5) 0.027(6) -0.005(5) 0.001(7) 0.001(7)
C006 0.038(12) 0.024(6) 0.015(6) 0.004(5) -0.007(7) -0.001(7)
C007 0.025(12) 0.011(5) 0.021(5) 0.007(5) -0.006(6) 0.002(7)
C008 0.020(16) 0.029(8) 0.036(8) -0.009(7) 0.009(10) -0.002(8)
C009 0.06(2) 0.028(9) 0.058(12) 0.024(9) -0.002(13) -0.019(11)
C010 0.041(19) 0.017(7) 0.020(8) 0.011(8) -0.006(10) 0.000(9)
C011 0.06(2) 0.057(12) 0.015(9) -0.009(8) -0.011(10) 0.010(11)
C012 0.06(2) 0.017(9) 0.024(8) -0.013(7) -0.019(9) 0.017(10)
C013 0.08(3) 0.017(8) 0.068(13) 0.010(9) 0.019(14) 0.001(10)
C014 0.04(2) 0.026(10) 0.031(8) -0.003(8) 0.007(9) 0.009(10)
C015 0.07(2) 0.031(8) 0.041(12) 0.015(8) 0.010(11) 0.023(11)
C016 0.11(2) 0.035(9) 0.014(9) 0.005(9) 0.008(11) 0.011(12)
C017 0.046(18) 0.023(8) 0.018(9) -0.005(7) 0.006(10) 0.006(10)
C018 0.10(3) 0.046(9) 0.029(11) 0.015(8) 0.006(12) -0.015(13)
C019 0.06(2) 0.045(9) 0.053(11) -0.026(8) -0.011(11) 0.008(10)
C020 0.042(18) 0.034(9) 0.071(10) -0.023(9) -0.029(12) 0.008(10)
C021 0.09(3) 0.047(12) 0.041(9) -0.004(9) -0.010(11) 0.020(12)
C022 0.05(2) 0.037(9) 0.077(10) -0.019(9) -0.013(12) -0.012(10)
C023 0.07(2) 0.041(12) 0.015(8) -0.014(8) 0.002(9) 0.014(11)
C025 0.010(17) 0.034(8) 0.047(9) -0.007(7) -0.004(9) -0.011(9)

loop_
_atom_type_symbol
_atom_type_description
_atom_type_scat_dispersion_real
_atom_type_scat_dispersion_imag
_atom_type_scat_source
C C 0.0000 0.0000 'International Tables Vol C Tables 4.2.6.8 and 6.1.1.4'
H H 0.0000 0.0000 'International Tables Vol C Tables 4.2.6.8 and 6.1.1.4'

loop_
_geom_angle_atom_site_label_1
_geom_angle_atom_site_label_2
_geom_angle_atom_site_label_3
_geom_angle
_geom_angle_site_symmetry_1
_geom_angle_site_symmetry_3
_geom_angle_publ_flag
C006 C001 C008 122.5(18) . . ?
C007 C001 C006 116.9(17) . . ?
C007 C001 C008 120.7(16) . . ?
C005 C002 C007 118.4(19) . . ?
C005 C002 C017 123.9(17) . . ?
C007 C002 C017 117.6(16) . . ?
C008 C003 H003 120.8 . . ?
C019 C003 H003 120.8 . . ?
C019 C003 C008 118(2) . . ?
C005 C004 C006 117.4(17) . . ?
C005 C004 C010 122.1(17) . . ?
C006 C004 C010 119.9(18) . . ?
C002 C005 C004 123.0(18) . . ?
C002 C005 H005 118.5 . . ?
C004 C005 H005 118.5 . . ?
C001 C006 H006 118.3 . . ?
C004 C006 C001 123.4(19) . . ?
C004 C006 H006 118.3 . . ?
C001 C007 C002 120.6(16) . . ?
C001 C007 H007 119.7 . . ?
C002 C007 H007 119.7 . . ?
C001 C008 C003 122.2(19) . . ?
C001 C008 C025 122.6(19) . . ?
C003 C008 C025 114.8(18) . . ?
C013 C009 H009 118.9 . . ?
C018 C009 H009 118.9 . . ?
C018 C009 C013 122(2) . . ?
C015 C010 C004 119.0(19) . . ?
C016 C010 C004 123.3(18) . . ?
C016 C010 C015 117.7(18) . . ?
C021 C011 H011 120.1 . . ?
C021 C011 C023 120(2) . . ?
C023 C011 H011 120.1 . . ?
C017 C012 H012 118.4 . . ?
C023 C012 H012 118.4 . . ?
C023 C012 C017 123(2) . . ?
C009 C013 H013 120.7 . . ?
C015 C013 C009 119(2) . . ?
C015 C013 H013 120.7 . . ?
C017 C014 H014 120.4 . . ?
C017 C014 C021 119(2) . . ?
C021 C014 H014 120.4 . . ?
C010 C015 H015 119.2 . . ?
C013 C015 C010 122(2) . . ?
C013 C015 H015 119.2 . . ?
C010 C016 H016 118.8 . . ?
C010 C016 C018 122(2) . . ?
C018 C016 H016 118.8 . . ?
C012 C017 C002 120(2) . . ?
C014 C017 C002 119.9(17) . . ?
C014 C017 C012 120(2) . . ?
C009 C018 C016 117(2) . . ?
C009 C018 H018 121.4 . . ?
C016 C018 H018 121.4 . . ?
C003 C019 H019 117.6 . . ?
C020 C019 C003 125(2) . . ?
C020 C019 H019 117.6 . . ?
C019 C020 H020 120.6 . . ?
C019 C020 C022 119(2) . . ?
C022 C020 H020 120.6 . . ?
C011 C021 H021 119.7 . . ?
C014 C021 C011 121(2) . . ?
C014 C021 H021 119.7 . . ?
C020 C022 H022 119.1 . . ?
C020 C022 C025 122(3) . . ?
C025 C022 H022 119.1 . . ?
C011 C023 H023 121.3 . . ?
C012 C023 C011 117.3(19) . . ?
C012 C023 H023 121.3 . . ?
C008 C025 H025 119.3 . . ?
C022 C025 C008 121(2) . . ?
C022 C025 H025 119.3 . . ?

loop_
_geom_bond_atom_site_label_1
_geom_bond_atom_site_label_2
_geom_bond_distance
_geom_bond_site_symmetry_2
_geom_bond_publ_flag
C001 C006 1.44(3) . ?
C001 C007 1.43(4) . ?
C001 C008 1.45(3) . ?
C002 C005 1.40(3) . ?
C002 C007 1.49(3) . ?
C002 C017 1.55(4) . ?
C003 H003 0.9300 . ?
C003 C008 1.47(4) . ?
C003 C019 1.43(3) . ?
C004 C005 1.42(4) . ?
C004 C006 1.43(3) . ?
C004 C010 1.52(3) . ?
C005 H005 0.9300 . ?
C006 H006 0.9300 . ?
C007 H007 0.9300 . ?
C008 C025 1.47(4) . ?
C009 H009 0.9300 . ?
C009 C013 1.43(4) . ?
C009 C018 1.42(3) . ?
C010 C015 1.46(3) . ?
C010 C016 1.40(4) . ?
C011 H011 0.9300 . ?
C011 C021 1.43(3) . ?
C011 C023 1.46(4) . ?
C012 H012 0.9300 . ?
C012 C017 1.42(3) . ?
C012 C023 1.39(4) . ?
C013 H013 0.9300 . ?
C013 C015 1.38(3) . ?
C014 H014 0.9300 . ?
C014 C017 1.41(4) . ?
C014 C021 1.42(4) . ?
C015 H015 0.9300 . ?
C016 H016 0.9300 . ?
C016 C018 1.43(3) . ?
C018 H018 0.9300 . ?
C019 H019 0.9300 . ?
C019 C020 1.34(4) . ?
C020 H020 0.9300 . ?
C020 C022 1.38(4) . ?
C021 H021 0.9300 . ?
C022 H022 0.9300 . ?
C022 C025 1.41(3) . ?
C023 H023 0.9300 . ?
C025 H025 0.9300 . ?

loop_
_geom_torsion_atom_site_label_1
_geom_torsion_atom_site_label_2
_geom_torsion_atom_site_label_3
_geom_torsion_atom_site_label_4
_geom_torsion
_geom_torsion_site_symmetry_1
_geom_torsion_site_symmetry_2
_geom_torsion_site_symmetry_3
_geom_torsion_site_symmetry_4
_geom_torsion_publ_flag
C001 C008 C025 C022 178(2) . . . . ?
C003 C008 C025 C022 4(3) . . . . ?
C003 C019 C020 C022 -2(4) . . . . ?
C004 C010 C015 C013 179(2) . . . . ?
C004 C010 C016 C018 176(2) . . . . ?
C005 C002 C007 C001 4(3) . . . . ?
C005 C002 C017 C012 36(4) . . . . ?
C005 C002 C017 C014 -140(3) . . . . ?
C005 C004 C006 C001 6(3) . . . . ?
C005 C004 C010 C015 -44(4) . . . . ?
C005 C004 C010 C016 138(3) . . . . ?
C006 C001 C007 C002 -2(3) . . . . ?
C006 C001 C008 C003 32(4) . . . . ?
C006 C001 C008 C025 -141(3) . . . . ?
C006 C004 C005 C002 -4(3) . . . . ?
C006 C004 C010 C015 145(3) . . . . ?
C006 C004 C010 C016 -33(4) . . . . ?
C007 C001 C006 C004 -3(3) . . . . ?
C007 C001 C008 C003 -148(3) . . . . ?
C007 C001 C008 C025 39(4) . . . . ?
C007 C002 C005 C004 -1(3) . . . . ?
C007 C002 C017 C012 -140(3) . . . . ?
C007 C002 C017 C014 44(4) . . . . ?
C008 C001 C006 C004 177(2) . . . . ?
C008 C001 C007 C002 178(2) . . . . ?
C008 C003 C019 C020 4(4) . . . . ?
C009 C013 C015 C010 4(4) . . . . ?
C010 C004 C005 C002 -175(2) . . . . ?
C010 C004 C006 C001 177(2) . . . . ?
C010 C016 C018 C009 6(4) . . . . ?
C013 C009 C018 C016 -3(4) . . . . ?
C015 C010 C016 C018 -3(4) . . . . ?
C016 C010 C015 C013 -2(4) . . . . ?
C017 C002 C005 C004 -177(2) . . . . ?
C017 C002 C007 C001 -180(2) . . . . ?
C017 C012 C023 C011 4(4) . . . . ?
C017 C014 C021 C011 -1(4) . . . . ?
C018 C009 C013 C015 -1(4) . . . . ?
C019 C003 C008 C001 -178(2) . . . . ?
C019 C003 C008 C025 -5(3) . . . . ?
C019 C020 C022 C025 1(4) . . . . ?
C020 C022 C025 C008 -3(4) . . . . ?
C021 C011 C023 C012 -5(4) . . . . ?
C021 C014 C017 C002 176(2) . . . . ?
C021 C014 C017 C012 0(4) . . . . ?
C023 C011 C021 C014 4(4) . . . . ?
C023 C012 C017 C002 -178(2) . . . . ?
C023 C012 C017 C014 -2(4) . . . . ?
